data_7055422
loop_
_publ_author_name
'Panini, Piyush'
'Gonnade, Rajesh G.'
'Chopra, Deepak'

_publ_section_title
;
 Experimental and computational analysis of supramolecular motifs
 involving Csp2(aromatic)--F and CF3groups in organic solids
;
_journal_issue 6
_journal_name_full 'New J. Chem.'
_journal_page_first 4981
_journal_paper_doi 10.1039/C5NJ03211C
_journal_volume 40
_journal_year 2016
_chemical_formula_moiety 'C14 H9 F4 N O'
_chemical_formula_sum 'C14 H9 F4 N O'
_chemical_formula_weight 283.22
_space_group_crystal_system monoclinic
_space_group_IT_number 14
_space_group_name_Hall '-P 2yn'
_space_group_name_H-M_alt 'P 1 21/n 1'
_symmetry_space_group_name_Hall '-P 2yn'
_symmetry_space_group_name_H-M 'P 1 21/n 1'
_atom_sites_solution_hydrogens geom
_audit_creation_method SHELXL-2014/7
_audit_update_record
;
2016-03-09 deposited with the CCDC.
2016-03-15 downloaded from the CCDC.
;
_cell_angle_alpha 90
_cell_angle_beta 90.9210(10)
_cell_angle_gamma 90
_cell_formula_units_Z 8
_cell_length_a 15.4221(4)
_cell_length_b 7.9238(2)
_cell_length_c 19.9518(5)
_cell_measurement_reflns_used 4283
_cell_measurement_temperature 100(2)
_cell_measurement_theta_max 25.00
_cell_measurement_theta_min 1.86
_cell_volume 2437.83(11)
_computing_cell_refinement 'Bruker SAINT'
_computing_data_collection 'Bruker APEX2'
_computing_data_reduction 'Bruker SAINT'
_computing_molecular_graphics Mercury
_computing_publication_material Mercury
_computing_structure_refinement 'SHELXL-2014 (Sheldrick 2013)'
_computing_structure_solution 'SIR 92'
_diffrn_ambient_temperature 100(2)
_diffrn_measured_fraction_theta_full 0.996
_diffrn_measured_fraction_theta_max 0.996
_diffrn_measurement_device_type 'Bruker APEX-II CCD'
_diffrn_measurement_method '\f and \w scans'
_diffrn_radiation_type MoK\a
_diffrn_radiation_wavelength 0.71073
_diffrn_reflns_av_R_equivalents 0.0293
_diffrn_reflns_av_unetI/netI 0.0250
_diffrn_reflns_Laue_measured_fraction_full 0.996
_diffrn_reflns_Laue_measured_fraction_max 0.996
_diffrn_reflns_limit_h_max 18
_diffrn_reflns_limit_h_min -18
_diffrn_reflns_limit_k_max 9
_diffrn_reflns_limit_k_min -9
_diffrn_reflns_limit_l_max 22
_diffrn_reflns_limit_l_min -23
_diffrn_reflns_number 19707
_diffrn_reflns_point_group_measured_fraction_full 0.996
_diffrn_reflns_point_group_measured_fraction_max 0.996
_diffrn_reflns_theta_full 24.999
_diffrn_reflns_theta_max 24.999
_diffrn_reflns_theta_min 1.656
_exptl_absorpt_coefficient_mu 0.139
_exptl_absorpt_correction_T_max 0.95
_exptl_absorpt_correction_T_min 0.91
_exptl_absorpt_correction_type multi-scan
_exptl_absorpt_process_details SADABS
_exptl_crystal_colour COLOURLESS
_exptl_crystal_density_diffrn 1.543
_exptl_crystal_description ROD
_exptl_crystal_F_000 1152
_exptl_crystal_size_max 0.340
_exptl_crystal_size_mid 0.180
_exptl_crystal_size_min 0.140
_refine_diff_density_max 0.560
_refine_diff_density_min -0.246
_refine_diff_density_rms 0.073
_refine_ls_extinction_method none
_refine_ls_goodness_of_fit_ref 1.083
_refine_ls_hydrogen_treatment constr
_refine_ls_matrix_type full
_refine_ls_number_parameters 361
_refine_ls_number_reflns 4283
_refine_ls_number_restraints 0
_refine_ls_restrained_S_all 1.083
_refine_ls_R_factor_all 0.0642
_refine_ls_R_factor_gt 0.0510
_refine_ls_shift/su_max 0.001
_refine_ls_shift/su_mean 0.000
_refine_ls_structure_factor_coef Fsqd
_refine_ls_weighting_details 'w=1/[\s^2^(Fo^2^)+(0.0944P)^2^+0.3527P] where P=(Fo^2^+2Fc^2^)/3'
_refine_ls_weighting_scheme calc
_refine_ls_wR_factor_gt 0.1361
_refine_ls_wR_factor_ref 0.1492
_reflns_Friedel_coverage 0.000
_reflns_number_gt 3343
_reflns_number_total 4283
_reflns_threshold_expression 'I > 2\s(I)'
_cod_data_source_file c5nj03211c2.cif
_cod_data_source_block 1T3F
_cod_depositor_comments 'Adding full bibliography for 7055417--7055429.cif.'
_cod_database_code 7055422
_shelx_shelxl_version_number 2014/7
_shelx_space_group_comment
;
The symmetry employed for this shelxl refinement is uniquely defined
by the following loop, which should always be used as a source of
symmetry information in preference to the above space-group names.
They are only intended as comments.
;
_shelx_estimated_absorpt_t_min 0.954
_shelx_estimated_absorpt_t_max 0.981

loop_
_space_group_symop_operation_xyz
'x, y, z'
'-x+1/2, y+1/2, -z+1/2'
'-x, -y, -z'
'x-1/2, -y-1/2, z-1/2'

loop_
_atom_site_label
_atom_site_type_symbol
_atom_site_fract_x
_atom_site_fract_y
_atom_site_fract_z
_atom_site_U_iso_or_equiv
_atom_site_adp_type
_atom_site_occupancy
_atom_site_site_symmetry_order
_atom_site_calc_flag
_atom_site_refinement_flags_posn
_atom_site_refinement_flags_adp
F1 F 0.45910(7) 0.09476(16) 0.44441(6) 0.0375(3) Uani 1 1 d . .
F2 F 0.72677(7) 0.29374(15) 0.03870(5) 0.0329(3) Uani 1 1 d . .
F3 F 0.67125(7) 0.09570(14) 0.09811(5) 0.0282(3) Uani 1 1 d . .
F4 F 0.69409(7) 0.34074(14) 0.14121(5) 0.0297(3) Uani 1 1 d . .
N1 N 0.75943(10) 0.08124(19) 0.22933(7) 0.0212(4) Uani 1 1 d . .
H1 H 0.7175 0.0112 0.2178 0.025 Uiso 1 1 calc R U
O1 O 0.81114(8) 0.26463(16) 0.30658(6) 0.0238(3) Uani 1 1 d . .
C1 C 0.67442(12) 0.1378(2) 0.32795(9) 0.0199(4) Uani 1 1 d . .
C2 C 0.67758(12) 0.1876(2) 0.39503(10) 0.0243(4) Uani 1 1 d . .
H2 H 0.7297 0.2332 0.4135 0.029 Uiso 1 1 calc R U
C3 C 0.60524(13) 0.1712(3) 0.43508(10) 0.0287(5) Uani 1 1 d . .
H3 H 0.6075 0.2020 0.4811 0.034 Uiso 1 1 calc R U
C4 C 0.53019(12) 0.1089(3) 0.40627(10) 0.0268(5) Uani 1 1 d . .
C5 C 0.52437(12) 0.0598(2) 0.33996(10) 0.0259(5) Uani 1 1 d . .
H5 H 0.4715 0.0179 0.3214 0.031 Uiso 1 1 calc R U
C6 C 0.59758(12) 0.0733(2) 0.30128(10) 0.0223(4) Uani 1 1 d . .
H6 H 0.5953 0.0379 0.2558 0.027 Uiso 1 1 calc R U
C7 C 0.83052(11) 0.1015(2) 0.18546(9) 0.0208(4) Uani 1 1 d . .
C8 C 0.91271(12) 0.0479(2) 0.20498(10) 0.0254(4) Uani 1 1 d . .
H8 H 0.9224 0.0026 0.2486 0.030 Uiso 1 1 calc R U
C9 C 0.98057(12) 0.0604(2) 0.16077(10) 0.0265(5) Uani 1 1 d . .
H9 H 1.0368 0.0233 0.1741 0.032 Uiso 1 1 calc R U
C10 C 0.96730(13) 0.1267(3) 0.09717(10) 0.0284(5) Uani 1 1 d . .
H10 H 1.0141 0.1339 0.0670 0.034 Uiso 1 1 calc R U
C11 C 0.88564(12) 0.1825(3) 0.07776(10) 0.0247(4) Uani 1 1 d . .
H11 H 0.8766 0.2296 0.0344 0.030 Uiso 1 1 calc R U
C12 C 0.81711(12) 0.1695(2) 0.12152(9) 0.0214(4) Uani 1 1 d . .
C13 C 0.75385(11) 0.1649(2) 0.28773(9) 0.0199(4) Uani 1 1 d . .
C14 C 0.72818(12) 0.2255(2) 0.10004(9) 0.0236(4) Uani 1 1 d . .
F5 F -0.02348(7) -0.15998(16) 0.44974(6) 0.0380(3) Uani 1 1 d . .
F6 F 0.22601(7) 0.05195(15) 0.03318(6) 0.0363(3) Uani 1 1 d . .
F7 F 0.17174(7) -0.14386(14) 0.09399(6) 0.0294(3) Uani 1 1 d . .
F8 F 0.19578(6) 0.10092(14) 0.13607(6) 0.0303(3) Uani 1 1 d . .
N2 N 0.26380(10) -0.15628(19) 0.22423(7) 0.0207(4) Uani 1 1 d . .
H2A H 0.2213 -0.2258 0.2136 0.025 Uiso 1 1 calc R U
O2 O 0.31768(7) 0.02907(16) 0.30012(6) 0.0235(3) Uani 1 1 d . .
C15 C 0.18341(11) -0.1002(2) 0.32534(9) 0.0205(4) Uani 1 1 d . .
C16 C 0.18798(12) -0.0449(2) 0.39152(9) 0.0249(4) Uani 1 1 d . .
H16 H 0.2397 0.0069 0.4079 0.030 Uiso 1 1 calc R U
C17 C 0.11856(13) -0.0642(2) 0.43378(10) 0.0274(5) Uani 1 1 d . .
H17 H 0.1219 -0.0267 0.4790 0.033 Uiso 1 1 calc R U
C18 C 0.04460(12) -0.1389(2) 0.40867(10) 0.0254(5) Uani 1 1 d . .
C19 C 0.03659(12) -0.1947(2) 0.34353(10) 0.0243(4) Uani 1 1 d . .
H19 H -0.0158 -0.2449 0.3276 0.029 Uiso 1 1 calc R U
C20 C 0.10684(12) -0.1756(2) 0.30177(9) 0.0224(4) Uani 1 1 d . .
H20 H 0.1029 -0.2141 0.2567 0.027 Uiso 1 1 calc R U
C21 C 0.33366(11) -0.1371(2) 0.17906(9) 0.0188(4) Uani 1 1 d . .
C22 C 0.41659(12) -0.1875(2) 0.19756(10) 0.0242(4) Uani 1 1 d . .
H22 H 0.4272 -0.2314 0.2412 0.029 Uiso 1 1 calc R U
C23 C 0.48395(12) -0.1748(3) 0.15331(10) 0.0284(5) Uani 1 1 d . .
H23 H 0.5407 -0.2089 0.1665 0.034 Uiso 1 1 calc R U
C24 C 0.46853(12) -0.1119(3) 0.08941(10) 0.0285(5) Uani 1 1 d . .
H24 H 0.5147 -0.1042 0.0586 0.034 Uiso 1 1 calc R U
C25 C 0.38600(12) -0.0602(2) 0.07044(9) 0.0251(5) Uani 1 1 d . .
H25 H 0.3757 -0.0163 0.0267 0.030 Uiso 1 1 calc R U
C26 C 0.31849(11) -0.0722(2) 0.11489(9) 0.0200(4) Uani 1 1 d . .
C27 C 0.26044(11) -0.0714(2) 0.28289(9) 0.0198(4) Uani 1 1 d . .
C28 C 0.22873(12) -0.0155(2) 0.09480(9) 0.0237(4) Uani 1 1 d . .

loop_
_atom_site_aniso_label
_atom_site_aniso_U_11
_atom_site_aniso_U_22
_atom_site_aniso_U_33
_atom_site_aniso_U_23
_atom_site_aniso_U_13
_atom_site_aniso_U_12
F1 0.0267(6) 0.0504(8) 0.0357(7) 0.0005(6) 0.0117(5) 0.0029(6)
F2 0.0328(6) 0.0382(7) 0.0275(6) 0.0117(5) -0.0049(5) 0.0015(5)
F3 0.0236(6) 0.0292(6) 0.0316(7) 0.0007(5) -0.0052(5) -0.0064(5)
F4 0.0251(6) 0.0289(6) 0.0350(7) -0.0046(5) -0.0024(5) 0.0046(5)
N1 0.0196(8) 0.0235(9) 0.0206(8) 0.0003(7) 0.0004(6) -0.0036(7)
O1 0.0198(7) 0.0228(7) 0.0288(7) -0.0014(6) -0.0020(5) -0.0016(5)
C1 0.0222(10) 0.0152(9) 0.0223(10) 0.0013(7) -0.0006(8) 0.0031(7)
C2 0.0221(10) 0.0243(11) 0.0263(10) -0.0028(8) -0.0009(8) 0.0015(8)
C3 0.0309(11) 0.0339(12) 0.0214(10) -0.0040(9) 0.0023(8) 0.0038(9)
C4 0.0228(10) 0.0288(11) 0.0292(11) 0.0043(9) 0.0102(8) 0.0048(8)
C5 0.0193(9) 0.0266(11) 0.0317(11) 0.0015(8) -0.0009(8) -0.0001(8)
C6 0.0230(10) 0.0230(10) 0.0208(10) -0.0007(8) -0.0009(8) -0.0003(8)
C7 0.0203(9) 0.0190(10) 0.0231(10) -0.0017(8) 0.0018(8) -0.0048(8)
C8 0.0247(10) 0.0273(11) 0.0241(10) -0.0006(8) -0.0018(8) -0.0016(8)
C9 0.0194(10) 0.0282(11) 0.0317(11) -0.0028(9) -0.0016(8) -0.0006(8)
C10 0.0241(10) 0.0315(12) 0.0298(11) -0.0039(9) 0.0082(8) -0.0035(8)
C11 0.0270(10) 0.0264(11) 0.0208(10) -0.0002(8) 0.0019(8) -0.0043(8)
C12 0.0229(10) 0.0208(10) 0.0205(10) -0.0016(8) -0.0011(8) -0.0031(8)
C13 0.0187(9) 0.0189(10) 0.0219(10) 0.0042(8) -0.0022(8) 0.0040(8)
C14 0.0252(10) 0.0242(10) 0.0215(10) 0.0010(8) 0.0005(8) -0.0030(8)
F5 0.0306(7) 0.0515(8) 0.0325(7) -0.0055(6) 0.0144(5) -0.0077(6)
F6 0.0340(7) 0.0450(8) 0.0295(7) 0.0122(6) -0.0074(5) 0.0000(6)
F7 0.0216(6) 0.0318(7) 0.0347(7) -0.0011(5) -0.0052(5) -0.0070(5)
F8 0.0219(6) 0.0291(7) 0.0398(7) -0.0055(5) -0.0006(5) 0.0030(5)
N2 0.0187(8) 0.0230(9) 0.0204(8) -0.0013(6) 0.0044(6) -0.0062(6)
O2 0.0184(7) 0.0224(7) 0.0297(7) -0.0020(6) 0.0004(5) -0.0014(5)
C15 0.0210(9) 0.0181(9) 0.0225(10) 0.0035(8) 0.0006(8) 0.0033(8)
C16 0.0236(10) 0.0257(11) 0.0252(10) -0.0014(8) -0.0005(8) -0.0017(8)
C17 0.0307(11) 0.0288(11) 0.0226(10) -0.0033(8) 0.0040(8) -0.0004(9)
C18 0.0240(10) 0.0250(11) 0.0276(11) 0.0013(8) 0.0084(8) 0.0020(8)
C19 0.0204(9) 0.0261(11) 0.0266(11) -0.0009(8) 0.0019(8) 0.0003(8)
C20 0.0232(10) 0.0232(10) 0.0209(10) 0.0015(8) -0.0008(8) 0.0024(8)
C21 0.0188(9) 0.0168(10) 0.0209(10) -0.0017(7) 0.0008(7) -0.0024(7)
C22 0.0230(10) 0.0234(10) 0.0261(10) -0.0018(8) -0.0025(8) 0.0023(8)
C23 0.0181(10) 0.0301(11) 0.0367(12) -0.0081(9) -0.0038(9) 0.0035(8)
C24 0.0206(10) 0.0347(12) 0.0305(11) -0.0094(9) 0.0106(8) -0.0046(9)
C25 0.0267(10) 0.0300(11) 0.0184(10) -0.0022(8) 0.0022(8) -0.0059(8)
C26 0.0210(9) 0.0186(10) 0.0203(10) 0.0002(8) -0.0012(8) -0.0029(7)
C27 0.0192(9) 0.0185(10) 0.0215(10) 0.0035(7) -0.0014(8) 0.0020(8)
C28 0.0224(10) 0.0247(10) 0.0240(10) 0.0029(8) -0.0002(8) -0.0041(8)

loop_
_atom_type_symbol
_atom_type_description
_atom_type_scat_dispersion_real
_atom_type_scat_dispersion_imag
_atom_type_scat_source
C C 0.0033 0.0016 'International Tables Vol C Tables 4.2.6.8 and 6.1.1.4'
H H 0.0000 0.0000 'International Tables Vol C Tables 4.2.6.8 and 6.1.1.4'
N N 0.0061 0.0033 'International Tables Vol C Tables 4.2.6.8 and 6.1.1.4'
O O 0.0106 0.0060 'International Tables Vol C Tables 4.2.6.8 and 6.1.1.4'
F F 0.0171 0.0103 'International Tables Vol C Tables 4.2.6.8 and 6.1.1.4'

loop_
_geom_angle_atom_site_label_1
_geom_angle_atom_site_label_2
_geom_angle_atom_site_label_3
_geom_angle
C13 N1 C7 122.57(15)
C13 N1 H1 118.7
C7 N1 H1 118.7
C6 C1 C2 119.21(17)
C6 C1 C13 123.38(17)
C2 C1 C13 117.34(16)
C3 C2 C1 120.62(17)
C3 C2 H2 119.7
C1 C2 H2 119.7
C4 C3 C2 118.13(18)
C4 C3 H3 120.9
C2 C3 H3 120.9
F1 C4 C3 118.69(18)
F1 C4 C5 118.43(17)
C3 C4 C5 122.88(18)
C4 C5 C6 118.17(17)
C4 C5 H5 120.9
C6 C5 H5 120.9
C5 C6 C1 120.95(18)
C5 C6 H6 119.5
C1 C6 H6 119.5
C8 C7 C12 119.73(17)
C8 C7 N1 120.15(17)
C12 C7 N1 120.07(16)
C9 C8 C7 119.76(18)
C9 C8 H8 120.1
C7 C8 H8 120.1
C8 C9 C10 120.62(18)
C8 C9 H9 119.7
C10 C9 H9 119.7
C11 C10 C9 119.84(19)
C11 C10 H10 120.1
C9 C10 H10 120.1
C10 C11 C12 119.99(18)
C10 C11 H11 120.0
C12 C11 H11 120.0
C11 C12 C7 120.05(17)
C11 C12 C14 120.14(16)
C7 C12 C14 119.80(16)
O1 C13 N1 121.47(17)
O1 C13 C1 121.09(16)
N1 C13 C1 117.40(15)
F2 C14 F4 106.50(15)
F2 C14 F3 106.28(14)
F4 C14 F3 105.94(14)
F2 C14 C12 112.52(15)
F4 C14 C12 113.11(15)
F3 C14 C12 111.98(15)
C27 N2 C21 122.35(15)
C27 N2 H2A 118.8
C21 N2 H2A 118.8
C16 C15 C20 118.89(17)
C16 C15 C27 117.60(16)
C20 C15 C27 123.49(17)
C17 C16 C15 121.08(17)
C17 C16 H16 119.5
C15 C16 H16 119.5
C18 C17 C16 118.19(18)
C18 C17 H17 120.9
C16 C17 H17 120.9
F5 C18 C17 118.73(17)
F5 C18 C19 118.28(17)
C17 C18 C19 122.99(18)
C18 C19 C20 118.27(17)
C18 C19 H19 120.9
C20 C19 H19 120.9
C19 C20 C15 120.57(17)
C19 C20 H20 119.7
C15 C20 H20 119.7
C22 C21 C26 119.43(17)
C22 C21 N2 120.38(17)
C26 C21 N2 120.16(16)
C23 C22 C21 120.72(18)
C23 C22 H22 119.6
C21 C22 H22 119.6
C22 C23 C24 119.73(17)
C22 C23 H23 120.1
C24 C23 H23 120.1
C25 C24 C23 120.09(18)
C25 C24 H24 120.0
C23 C24 H24 120.0
C26 C25 C24 120.22(18)
C26 C25 H25 119.9
C24 C25 H25 119.9
C25 C26 C21 119.80(16)
C25 C26 C28 120.56(16)
C21 C26 C28 119.64(16)
O2 C27 N2 121.68(17)
O2 C27 C15 120.98(16)
N2 C27 C15 117.32(15)
F6 C28 F8 106.39(15)
F6 C28 F7 106.25(14)
F8 C28 F7 105.88(14)
F6 C28 C26 112.24(15)
F8 C28 C26 113.45(14)
F7 C28 C26 112.09(15)

loop_
_geom_bond_atom_site_label_1
_geom_bond_atom_site_label_2
_geom_bond_distance
F1 C4 1.349(2)
F2 C14 1.338(2)
F3 C14 1.352(2)
F4 C14 1.341(2)
N1 C13 1.344(2)
N1 C7 1.423(2)
N1 H1 0.8800
O1 C13 1.239(2)
C1 C6 1.389(2)
C1 C2 1.395(3)
C1 C13 1.491(3)
C2 C3 1.389(3)
C2 H2 0.9500
C3 C4 1.375(3)
C3 H3 0.9500
C4 C5 1.381(3)
C5 C6 1.382(3)
C5 H5 0.9500
C6 H6 0.9500
C7 C8 1.387(3)
C7 C12 1.397(3)
C8 C9 1.383(3)
C8 H8 0.9500
C9 C10 1.386(3)
C9 H9 0.9500
C10 C11 1.384(3)
C10 H10 0.9500
C11 C12 1.386(3)
C11 H11 0.9500
C12 C14 1.497(2)
F5 C18 1.353(2)
F6 C28 1.341(2)
F7 C28 1.344(2)
F8 C28 1.342(2)
N2 C27 1.351(2)
N2 C21 1.424(2)
N2 H2A 0.8800
O2 C27 1.234(2)
C15 C16 1.392(3)
C15 C20 1.398(3)
C15 C27 1.488(3)
C16 C17 1.382(3)
C16 H16 0.9500
C17 C18 1.373(3)
C17 H17 0.9500
C18 C19 1.376(3)
C19 C20 1.386(3)
C19 H19 0.9500
C20 H20 0.9500
C21 C22 1.384(3)
C21 C26 1.396(3)
C22 C23 1.378(3)
C22 H22 0.9500
C23 C24 1.386(3)
C23 H23 0.9500
C24 C25 1.384(3)
C24 H24 0.9500
C25 C26 1.382(3)
C25 H25 0.9500
C26 C28 1.504(2)

loop_
_geom_torsion_atom_site_label_1
_geom_torsion_atom_site_label_2
_geom_torsion_atom_site_label_3
_geom_torsion_atom_site_label_4
_geom_torsion
C6 C1 C2 C3 0.8(3)
C13 C1 C2 C3 177.99(18)
C1 C2 C3 C4 -1.7(3)
C2 C3 C4 F1 -179.00(17)
C2 C3 C4 C5 1.2(3)
F1 C4 C5 C6 -179.48(17)
C3 C4 C5 C6 0.4(3)
C4 C5 C6 C1 -1.3(3)
C2 C1 C6 C5 0.8(3)
C13 C1 C6 C5 -176.24(17)
C13 N1 C7 C8 66.4(2)
C13 N1 C7 C12 -116.10(19)
C12 C7 C8 C9 -0.7(3)
N1 C7 C8 C9 176.83(17)
C7 C8 C9 C10 0.2(3)
C8 C9 C10 C11 0.6(3)
C9 C10 C11 C12 -1.0(3)
C10 C11 C12 C7 0.5(3)
C10 C11 C12 C14 -178.38(17)
C8 C7 C12 C11 0.3(3)
N1 C7 C12 C11 -177.21(17)
C8 C7 C12 C14 179.23(17)
N1 C7 C12 C14 1.7(3)
C7 N1 C13 O1 -0.2(3)
C7 N1 C13 C1 177.65(15)
C6 C1 C13 O1 158.80(17)
C2 C1 C13 O1 -18.3(2)
C6 C1 C13 N1 -19.1(3)
C2 C1 C13 N1 163.86(16)
C11 C12 C14 F2 -3.6(2)
C7 C12 C14 F2 177.46(16)
C11 C12 C14 F4 -124.35(19)
C7 C12 C14 F4 56.7(2)
C11 C12 C14 F3 116.04(19)
C7 C12 C14 F3 -62.9(2)
C20 C15 C16 C17 0.3(3)
C27 C15 C16 C17 178.80(17)
C15 C16 C17 C18 -0.2(3)
C16 C17 C18 F5 179.35(17)
C16 C17 C18 C19 -0.2(3)
F5 C18 C19 C20 -178.95(17)
C17 C18 C19 C20 0.6(3)
C18 C19 C20 C15 -0.6(3)
C16 C15 C20 C19 0.2(3)
C27 C15 C20 C19 -178.29(17)
C27 N2 C21 C22 64.8(2)
C27 N2 C21 C26 -117.19(19)
C26 C21 C22 C23 -0.2(3)
N2 C21 C22 C23 177.76(17)
C21 C22 C23 C24 -0.4(3)
C22 C23 C24 C25 0.8(3)
C23 C24 C25 C26 -0.5(3)
C24 C25 C26 C21 -0.2(3)
C24 C25 C26 C28 179.68(17)
C22 C21 C26 C25 0.5(3)
N2 C21 C26 C25 -177.45(16)
C22 C21 C26 C28 -179.34(17)
N2 C21 C26 C28 2.7(3)
C21 N2 C27 O2 0.8(3)
C21 N2 C27 C15 179.09(15)
C16 C15 C27 O2 -15.9(3)
C20 C15 C27 O2 162.60(17)
C16 C15 C27 N2 165.84(16)
C20 C15 C27 N2 -15.7(3)
C25 C26 C28 F6 -3.3(2)
C21 C26 C28 F6 176.59(16)
C25 C26 C28 F8 -123.93(18)
C21 C26 C28 F8 55.9(2)
C25 C26 C28 F7 116.21(19)
C21 C26 C28 F7 -63.9(2)
